data_7022885
loop_
_publ_author_name
'Johnson, Magnus T.'
'D\<zoli\'c, Zoran'
'Cetina, Mario'
'Lahtinen, Manu'
'Ahlquist, M\%arten S G'
'Rissanen, Kari'
'\"Ohrstr\"om, Lars'
'Wendt, Ola F.'

_publ_section_title
;
 Preparation of potentially porous, chiral organometallic materials
 through spontaneous resolution of pincer palladium conformers.
;
_journal_issue 23
_journal_name_full 'Dalton transactions (Cambridge, England : 2003)'
_journal_page_first 8484
_journal_page_last 8491
_journal_paper_doi 10.1039/c3dt50190f
_journal_volume 42
_journal_year 2013
_chemical_compound_source 'synthesis as described'
_chemical_formula_moiety 'C24 H43 Cl P2 Pd'
_chemical_formula_sum 'C24 H43 Cl P2 Pd'
_chemical_formula_weight 535.37
_chemical_name_systematic
;
?
;
_space_group_IT_number 179
_symmetry_cell_setting hexagonal
_symmetry_Int_Tables_number 179
_symmetry_space_group_name_Hall 'P 65 2 (0 0 1)'
_symmetry_space_group_name_H-M 'P 65 2 2'
_atom_sites_solution_hydrogens geom
_atom_sites_solution_primary direct
_atom_sites_solution_secondary difmap
_audit_creation_date 2010-09-24T19:46:36-00:00
_audit_creation_method 'WinGX routine CIF_UPDATE'
_cell_angle_alpha 90
_cell_angle_beta 90
_cell_angle_gamma 120
_cell_formula_units_Z 6
_cell_length_a 16.3334(3)
_cell_length_b 16.3334(3)
_cell_length_c 19.1661(3)
_cell_measurement_reflns_used 9213
_cell_measurement_temperature 123.0(1)
_cell_measurement_theta_max 30.999
_cell_measurement_theta_min 0.407
_cell_volume 4428.10(13)
_computing_cell_refinement 'HKL Scalepack (Otwinowski & Minor, 1997)'
_computing_data_collection 'COLLECT (Hooft, 1998)'
_computing_data_reduction 'HKL Denzo and Scalepack (Otwinowski & Minor, 1997)'
_computing_molecular_graphics 'MERCURY (Macrae et al., 2006)'
_computing_publication_material 'WinGX publication routines (Farrugia, 1999)'
_computing_structure_refinement 'SHELXL-97 (Sheldrick, 2008)'
_computing_structure_solution 'SIR2002 (Burla et al., 2003)'
_diffrn_ambient_temperature 123.0(1)
_diffrn_detector 'CCD plate'
_diffrn_detector_area_resol_mean 9
_diffrn_measured_fraction_theta_full 0.994
_diffrn_measured_fraction_theta_max 0.994
_diffrn_measurement_device '95mm CCD camera on \k-goniostat'
_diffrn_measurement_device_type 'Bruker-Nonius Kappa Apex II Diffractometer'
_diffrn_measurement_method 'CCD rotation images, thick slices'
_diffrn_radiation_monochromator 'horizonally mounted graphite crystal'
_diffrn_radiation_probe x-ray
_diffrn_radiation_type MoK\a
_diffrn_radiation_wavelength 0.71073
_diffrn_reflns_av_R_equivalents 0.0770
_diffrn_reflns_av_unetI/netI 0.0349
_diffrn_reflns_limit_h_max 19
_diffrn_reflns_limit_h_min -19
_diffrn_reflns_limit_k_max 15
_diffrn_reflns_limit_k_min -19
_diffrn_reflns_limit_l_max 22
_diffrn_reflns_limit_l_min -22
_diffrn_reflns_number 33105
_diffrn_reflns_theta_full 25
_diffrn_reflns_theta_max 25
_diffrn_reflns_theta_min 1.79
_diffrn_source 'Enraf Nonius FR590'
_exptl_absorpt_coefficient_mu 0.835
_exptl_absorpt_correction_T_max 0.7462
_exptl_absorpt_correction_T_min 0.6055
_exptl_absorpt_correction_type multi-scan
_exptl_absorpt_process_details
;
Sheldrick, G. M. SADABS 2008/2; University of G\"ottingen: G\"ottingen,
Germany, 2008.
;
_exptl_crystal_colour colourless
_exptl_crystal_density_diffrn 1.205
_exptl_crystal_density_method 'not measured'
_exptl_crystal_description prism
_exptl_crystal_F_000 1680
_exptl_crystal_size_max 0.60
_exptl_crystal_size_mid 0.15
_exptl_crystal_size_min 0.10
_platon_squeeze_details
;
;
_refine_diff_density_max 0.417
_refine_diff_density_min -0.307
_refine_diff_density_rms 0.083
_refine_ls_abs_structure_details 'Flack H D (1983), Acta Cryst. A39, 876-881'
_refine_ls_abs_structure_Flack 0.11(6)
_refine_ls_extinction_method none
_refine_ls_goodness_of_fit_ref 0.982
_refine_ls_hydrogen_treatment constr
_refine_ls_matrix_type full
_refine_ls_number_parameters 135
_refine_ls_number_reflns 2606
_refine_ls_number_restraints 0
_refine_ls_restrained_S_all 0.982
_refine_ls_R_factor_all 0.0412
_refine_ls_R_factor_gt 0.0359
_refine_ls_shift/su_max 0.001
_refine_ls_shift/su_mean 0
_refine_ls_structure_factor_coef Fsqd
_refine_ls_weighting_details 'calc w=1/[\s^2^(Fo^2^)+(0.0643P)^2^+8.2032P] where P=(Fo^2^+2Fc^2^)/3'
_refine_ls_weighting_scheme calc
_refine_ls_wR_factor_gt 0.1011
_refine_ls_wR_factor_ref 0.1046
_reflns_number_gt 2401
_reflns_number_total 2606
_reflns_threshold_expression >2\s(I)
_cod_data_source_file c3dt50190f.txt
_cod_data_source_block 4.PE_B
_cod_original_sg_symbol_Hall 'P 65 2 (001)'
_cod_database_code 7022885

loop_
_symmetry_equiv_pos_as_xyz
'x, y, z'
'-x, -y, z+1/2'
'-y, x-y, z+2/3'
'-x+y, -x, z+1/3'
'x-y, x, z+5/6'
'y, -x+y, z+1/6'
'x-y, -y, -z'
'-x, -x+y, -z+1/3'
'y, x, -z+2/3'
'-y, -x, -z+1/6'
'x, x-y, -z+5/6'
'-x+y, y, -z+1/2'

loop_
_atom_site_label
_atom_site_type_symbol
_atom_site_fract_x
_atom_site_fract_y
_atom_site_fract_z
_atom_site_U_iso_or_equiv
_atom_site_adp_type
_atom_site_occupancy
_atom_site_symmetry_multiplicity
_atom_site_calc_flag
_atom_site_refinement_flags
Pd1 Pd 0.584753(18) 0.16951(4) 0.25 0.02374(16) Uani 1 2 d S
Cl1 Cl 0.49947(6) -0.00105(12) 0.25 0.0357(4) Uani 1 2 d S
P1 P 0.72399(10) 0.19142(9) 0.29710(6) 0.0241(3) Uani 1 1 d .
C1 C 0.6564(2) 0.3128(5) 0.25 0.0264(14) Uani 1 2 d S
C2 C 0.7393(3) 0.3630(4) 0.2890(2) 0.0255(10) Uani 1 1 d .
C3 C 0.7892(4) 0.4618(4) 0.2883(2) 0.0310(11) Uani 1 1 d .
H3 H 0.8462 0.4953 0.3141 0.037 Uiso 1 1 calc R
C4 C 0.7557(2) 0.5113(5) 0.25 0.0310(16) Uani 1 2 d S
H4 H 0.7892 0.5785 0.25 0.037 Uiso 1 2 calc SR
C5 C 0.7754(4) 0.3110(3) 0.3326(2) 0.0286(11) Uani 1 1 d .
H5A H 0.7562 0.3086 0.3819 0.034 Uiso 1 1 calc R
H5B H 0.8452 0.3434 0.3304 0.034 Uiso 1 1 calc R
C6 C 0.8088(4) 0.1980(4) 0.2282(2) 0.0303(11) Uani 1 1 d .
C7 C 0.7607(4) 0.1071(4) 0.1849(3) 0.0368(13) Uani 1 1 d .
H7A H 0.8027 0.1114 0.1467 0.055 Uiso 1 1 calc R
H7B H 0.7014 0.0986 0.1655 0.055 Uiso 1 1 calc R
H7C H 0.7473 0.053 0.2147 0.055 Uiso 1 1 calc R
C8 C 0.9029(4) 0.2128(5) 0.2579(3) 0.0446(15) Uani 1 1 d .
H8A H 0.8911 0.1573 0.2853 0.067 Uiso 1 1 calc R
H8B H 0.9314 0.269 0.2878 0.067 Uiso 1 1 calc R
H8C H 0.946 0.2216 0.2194 0.067 Uiso 1 1 calc R
C9 C 0.8300(4) 0.2822(4) 0.1798(3) 0.0398(14) Uani 1 1 d .
H9A H 0.869 0.2834 0.1405 0.06 Uiso 1 1 calc R
H9B H 0.8641 0.3414 0.2061 0.06 Uiso 1 1 calc R
H9C H 0.7705 0.2751 0.1622 0.06 Uiso 1 1 calc R
C10 C 0.7179(4) 0.1166(4) 0.3734(2) 0.0283(11) Uani 1 1 d .
C11 C 0.6986(4) 0.0188(4) 0.3505(3) 0.0355(13) Uani 1 1 d .
H11A H 0.6798 -0.0233 0.3911 0.053 Uiso 1 1 calc R
H11B H 0.7561 0.0242 0.3299 0.053 Uiso 1 1 calc R
H11C H 0.6477 -0.0071 0.3158 0.053 Uiso 1 1 calc R
C12 C 0.8077(4) 0.1638(4) 0.4187(3) 0.0349(12) Uani 1 1 d .
H12A H 0.7994 0.1239 0.4593 0.052 Uiso 1 1 calc R
H12B H 0.8192 0.2257 0.4345 0.052 Uiso 1 1 calc R
H12C H 0.8618 0.1719 0.3911 0.052 Uiso 1 1 calc R
C13 C 0.6335(4) 0.1046(4) 0.4171(3) 0.0361(12) Uani 1 1 d .
H13A H 0.5753 0.0707 0.3897 0.054 Uiso 1 1 calc R
H13B H 0.6434 0.167 0.43 0.054 Uiso 1 1 calc R
H13C H 0.6281 0.0686 0.4595 0.054 Uiso 1 1 calc R

loop_
_atom_site_aniso_label
_atom_site_aniso_U_11
_atom_site_aniso_U_22
_atom_site_aniso_U_33
_atom_site_aniso_U_23
_atom_site_aniso_U_13
_atom_site_aniso_U_12
Pd1 0.0290(2) 0.0192(3) 0.0197(2) 0 -0.0041(2) 0.00961(14)
Cl1 0.0379(8) 0.0204(8) 0.0429(10) 0 -0.0114(8) 0.0102(4)
P1 0.0278(7) 0.0237(7) 0.0173(5) -0.0008(5) -0.0020(5) 0.0103(6)
C1 0.032(3) 0.028(4) 0.017(3) 0 0.003(2) 0.0142(18)
C2 0.032(3) 0.024(3) 0.020(2) -0.002(2) 0.0007(19) 0.014(2)
C3 0.042(3) 0.028(3) 0.019(2) -0.005(2) -0.004(2) 0.014(2)
C4 0.043(3) 0.016(3) 0.025(3) 0 -0.001(3) 0.0079(16)
C5 0.036(3) 0.023(3) 0.025(2) -0.002(2) -0.002(2) 0.012(2)
C6 0.029(3) 0.035(3) 0.022(2) -0.003(2) -0.001(2) 0.012(2)
C7 0.043(3) 0.042(3) 0.026(3) -0.009(2) 0.000(2) 0.022(3)
C8 0.033(3) 0.064(4) 0.032(3) -0.004(3) 0.005(3) 0.020(3)
C9 0.051(3) 0.041(3) 0.023(2) -0.001(2) 0.006(2) 0.019(3)
C10 0.033(3) 0.024(3) 0.022(2) 0.001(2) 0.001(2) 0.010(2)
C11 0.046(3) 0.026(3) 0.033(3) -0.001(2) -0.007(2) 0.017(3)
C12 0.046(3) 0.041(3) 0.020(2) -0.005(2) -0.012(2) 0.025(3)
C13 0.037(3) 0.043(3) 0.025(2) 0.017(3) 0.006(3) 0.017(3)

loop_
_atom_type_symbol
_atom_type_description
_atom_type_scat_dispersion_real
_atom_type_scat_dispersion_imag
_atom_type_scat_source
C C 0.0033 0.0016 'International Tables Vol C Tables 4.2.6.8 and 6.1.1.4'
H H 0 0 'International Tables Vol C Tables 4.2.6.8 and 6.1.1.4'
P P 0.1023 0.0942 'International Tables Vol C Tables 4.2.6.8 and 6.1.1.4'
Cl Cl 0.1484 0.1585 'International Tables Vol C Tables 4.2.6.8 and 6.1.1.4'
Pd Pd -0.9988 1.0072 'International Tables Vol C Tables 4.2.6.8 and 6.1.1.4'

loop_
_geom_angle_atom_site_label_1
_geom_angle_atom_site_label_2
_geom_angle_atom_site_label_3
_geom_angle
_geom_angle_site_symmetry_1
_geom_angle_site_symmetry_3
C1 Pd1 P1 82.26(14) . 12_655
C1 Pd1 P1 82.26(14) . .
P1 Pd1 P1 164.52(7) 12_655 .
C1 Pd1 Cl1 180.00(3) . .
P1 Pd1 Cl1 97.74(3) 12_655 .
P1 Pd1 Cl1 97.74(3) . .
C5 P1 C10 104.6(2) . .
C5 P1 C6 105.6(3) . .
C10 P1 C6 112.5(2) . .
C5 P1 Pd1 101.66(19) . .
C10 P1 Pd1 118.54(17) . .
C6 P1 Pd1 112.10(16) . .
C2 C1 C2 119.0(6) . 12_655
C2 C1 Pd1 120.5(3) . .
C2 C1 Pd1 120.5(3) 12_655 .
C3 C2 C1 120.3(5) . .
C3 C2 C5 119.4(4) . .
C1 C2 C5 120.2(5) . .
C4 C3 C2 120.4(5) . .
C4 C3 H3 119.8 . .
C2 C3 H3 119.8 . .
C3 C4 C3 119.5(7) 12_655 .
C3 C4 H4 120.2 12_655 .
C3 C4 H4 120.2 . .
C2 C5 P1 107.3(3) . .
C2 C5 H5A 110.3 . .
P1 C5 H5A 110.3 . .
C2 C5 H5B 110.3 . .
P1 C5 H5B 110.3 . .
H5A C5 H5B 108.5 . .
C7 C6 C8 109.9(5) . .
C7 C6 C9 108.4(4) . .
C8 C6 C9 108.6(5) . .
C7 C6 P1 108.6(4) . .
C8 C6 P1 113.5(3) . .
C9 C6 P1 107.6(4) . .
C6 C7 H7A 109.5 . .
C6 C7 H7B 109.5 . .
H7A C7 H7B 109.5 . .
C6 C7 H7C 109.5 . .
H7A C7 H7C 109.5 . .
H7B C7 H7C 109.5 . .
C6 C8 H8A 109.5 . .
C6 C8 H8B 109.5 . .
H8A C8 H8B 109.5 . .
C6 C8 H8C 109.5 . .
H8A C8 H8C 109.5 . .
H8B C8 H8C 109.5 . .
C6 C9 H9A 109.5 . .
C6 C9 H9B 109.5 . .
H9A C9 H9B 109.5 . .
C6 C9 H9C 109.5 . .
H9A C9 H9C 109.5 . .
H9B C9 H9C 109.5 . .
C11 C10 C12 109.4(4) . .
C11 C10 C13 108.6(4) . .
C12 C10 C13 109.0(4) . .
C11 C10 P1 111.8(3) . .
C12 C10 P1 112.7(3) . .
C13 C10 P1 105.0(3) . .
C10 C11 H11A 109.5 . .
C10 C11 H11B 109.5 . .
H11A C11 H11B 109.5 . .
C10 C11 H11C 109.5 . .
H11A C11 H11C 109.5 . .
H11B C11 H11C 109.5 . .
C10 C12 H12A 109.5 . .
C10 C12 H12B 109.5 . .
H12A C12 H12B 109.5 . .
C10 C12 H12C 109.5 . .
H12A C12 H12C 109.5 . .
H12B C12 H12C 109.5 . .
C10 C13 H13A 109.5 . .
C10 C13 H13B 109.5 . .
H13A C13 H13B 109.5 . .
C10 C13 H13C 109.5 . .
H13A C13 H13C 109.5 . .
H13B C13 H13C 109.5 . .

loop_
_geom_bond_atom_site_label_1
_geom_bond_atom_site_label_2
_geom_bond_distance
_geom_bond_site_symmetry_2
Pd1 C1 2.027(7) .
Pd1 P1 2.3024(14) 12_655
Pd1 P1 2.3024(14) .
Pd1 Cl1 2.4126(18) .
P1 C5 1.828(5) .
P1 C10 1.877(5) .
P1 C6 1.878(5) .
C1 C2 1.399(6) .
C1 C2 1.399(6) 12_655
C2 C3 1.398(7) .
C2 C5 1.505(7) .
C3 C4 1.391(6) .
C3 H3 0.95 .
C4 C3 1.391(6) 12_655
C4 H4 0.95 .
C5 H5A 0.99 .
C5 H5B 0.99 .
C6 C7 1.531(7) .
C6 C8 1.540(8) .
C6 C9 1.547(8) .
C7 H7A 0.98 .
C7 H7B 0.98 .
C7 H7C 0.98 .
C8 H8A 0.98 .
C8 H8B 0.98 .
C8 H8C 0.98 .
C9 H9A 0.98 .
C9 H9B 0.98 .
C9 H9C 0.98 .
C10 C11 1.530(7) .
C10 C12 1.539(7) .
C10 C13 1.539(7) .
C11 H11A 0.98 .
C11 H11B 0.98 .
C11 H11C 0.98 .
C12 H12A 0.98 .
C12 H12B 0.98 .
C12 H12C 0.98 .
C13 H13A 0.98 .
C13 H13B 0.98 .
C13 H13C 0.98 .

loop_
_geom_torsion_atom_site_label_1
_geom_torsion_atom_site_label_2
_geom_torsion_atom_site_label_3
_geom_torsion_atom_site_label_4
_geom_torsion
_geom_torsion_site_symmetry_1
_geom_torsion_site_symmetry_4
C1 Pd1 P1 C5 22.29(17) . .
P1 Pd1 P1 C5 22.29(17) 12_655 .
Cl1 Pd1 P1 C5 -157.71(17) . .
C1 Pd1 P1 C10 136.20(19) . .
P1 Pd1 P1 C10 136.20(19) 12_655 .
Cl1 Pd1 P1 C10 -43.80(19) . .
C1 Pd1 P1 C6 -90.1(2) . .
P1 Pd1 P1 C6 -90.1(2) 12_655 .
Cl1 Pd1 P1 C6 89.9(2) . .
P1 Pd1 C1 C2 164.9(2) 12_655 .
P1 Pd1 C1 C2 -15.1(2) . .
P1 Pd1 C1 C2 -15.1(2) 12_655 12_655
P1 Pd1 C1 C2 164.9(2) . 12_655
C2 C1 C2 C3 -0.7(3) 12_655 .
Pd1 C1 C2 C3 179.3(3) . .
C2 C1 C2 C5 178.9(5) 12_655 .
Pd1 C1 C2 C5 -1.1(5) . .
C1 C2 C3 C4 1.5(7) . .
C5 C2 C3 C4 -178.1(4) . .
C2 C3 C4 C3 -0.7(3) . 12_655
C3 C2 C5 P1 -158.7(4) . .
C1 C2 C5 P1 21.6(5) . .
C10 P1 C5 C2 -152.1(3) . .
C6 P1 C5 C2 89.0(4) . .
Pd1 P1 C5 C2 -28.2(4) . .
C5 P1 C6 C7 -167.4(4) . .
C10 P1 C6 C7 79.1(4) . .
Pd1 P1 C6 C7 -57.5(4) . .
C5 P1 C6 C8 70.0(5) . .
C10 P1 C6 C8 -43.5(5) . .
Pd1 P1 C6 C8 179.9(4) . .
C5 P1 C6 C9 -50.2(4) . .
C10 P1 C6 C9 -163.7(3) . .
Pd1 P1 C6 C9 59.7(4) . .
C5 P1 C10 C11 -166.5(4) . .
C6 P1 C10 C11 -52.3(4) . .
Pd1 P1 C10 C11 81.2(4) . .
C5 P1 C10 C12 -42.7(4) . .
C6 P1 C10 C12 71.4(4) . .
Pd1 P1 C10 C12 -155.0(3) . .
C5 P1 C10 C13 75.9(4) . .
C6 P1 C10 C13 -170.0(3) . .
Pd1 P1 C10 C13 -36.4(4) . .

loop_
_platon_squeeze_void_nr
_platon_squeeze_void_average_x
_platon_squeeze_void_average_y
_platon_squeeze_void_average_z
_platon_squeeze_void_volume
_platon_squeeze_void_count_electrons
_platon_squeeze_void_content
1 0.000 0.000 -0.004 704 70 ' '
